data_7132964
loop_
_publ_author_name
'Yang, Ming'
'Meng, Yu-Xuan'
'Mehfooz, Haroon'
'Zhao, Yu-Long'

_publ_section_title
;
 Visible light-promoted [3+2] cyclization reaction of vinyl azides with
 perfluoroalkyl-substituted-imidoyl sulfoxonium ylides.
;
_journal_issue 41
_journal_name_full 'Chemical communications (Cambridge, England)'
_journal_page_first 5407
_journal_page_last 5410
_journal_paper_doi 10.1039/d4cc00777h
_journal_volume 60
_journal_year 2024
_chemical_formula_moiety 'C19 H19 F3 N2'
_chemical_formula_sum 'C19 H19 F3 N2'
_chemical_formula_weight 332.36
_space_group_crystal_system monoclinic
_space_group_IT_number 14
_space_group_name_Hall '-P 2ybc'
_space_group_name_H-M_alt 'P 1 21/c 1'
_atom_sites_solution_hydrogens mixed
_atom_sites_solution_primary dual
_audit_creation_date 2023-11-07
_audit_creation_method
;
Olex2 1.3
(compiled 2020.06.28 svn.raecde09e for OlexSys, GUI svn.r6132)
;
_audit_update_record
;
2023-11-08 deposited with the CCDC.	2024-04-16 downloaded from the CCDC.
;
_cell_angle_alpha 90
_cell_angle_beta 94.938(17)
_cell_angle_gamma 90
_cell_formula_units_Z 4
_cell_length_a 10.340(3)
_cell_length_b 15.240(5)
_cell_length_c 11.008(3)
_cell_measurement_reflns_used 6176
_cell_measurement_temperature 273.15
_cell_measurement_theta_max 63.71
_cell_measurement_theta_min 4.29
_cell_volume 1728.2(9)
_computing_cell_refinement 'SAINT V8.38A (Bruker, 2018)'
_computing_data_reduction 'SAINT V8.38A (Bruker, 2018)'
_computing_molecular_graphics 'Olex2 1.3 (Dolomanov et al., 2009)'
_computing_publication_material 'Olex2 1.3 (Dolomanov et al., 2009)'
_computing_structure_refinement 'SHELXL 2018/3 (Sheldrick, 2015)'
_computing_structure_solution 'SHELXT  (Sheldrick, 2015)'
_diffrn_ambient_temperature 273.15
_diffrn_measured_fraction_theta_full 0.986
_diffrn_measured_fraction_theta_max 0.986
_diffrn_measurement_device_type 'Bruker APEX-II CCD'
_diffrn_measurement_method '\f and \w scans'
_diffrn_radiation_monochromator graphite
_diffrn_radiation_type CuK\a
_diffrn_radiation_wavelength 1.54178
_diffrn_reflns_av_R_equivalents 0.0537
_diffrn_reflns_av_unetI/netI 0.0414
_diffrn_reflns_Laue_measured_fraction_full 0.986
_diffrn_reflns_Laue_measured_fraction_max 0.986
_diffrn_reflns_limit_h_max 11
_diffrn_reflns_limit_h_min -12
_diffrn_reflns_limit_k_max 16
_diffrn_reflns_limit_k_min -17
_diffrn_reflns_limit_l_max 12
_diffrn_reflns_limit_l_min -12
_diffrn_reflns_number 14443
_diffrn_reflns_point_group_measured_fraction_full 0.986
_diffrn_reflns_point_group_measured_fraction_max 0.986
_diffrn_reflns_theta_full 64.159
_diffrn_reflns_theta_max 64.159
_diffrn_reflns_theta_min 4.291
_diffrn_source_current 1.0
_diffrn_source_power 0.05
_diffrn_source_voltage 50.0
_diffrn_standards_number 0
_exptl_absorpt_coefficient_mu 0.824
_exptl_absorpt_correction_type none
_exptl_crystal_colour yellow
_exptl_crystal_colour_primary yellow
_exptl_crystal_density_diffrn 1.277
_exptl_crystal_description block
_exptl_crystal_F_000 696
_exptl_crystal_size_max 0.15
_exptl_crystal_size_mid 0.14
_exptl_crystal_size_min 0.13
_refine_diff_density_max 0.240
_refine_diff_density_min -0.384
_refine_diff_density_rms 0.078
_refine_ls_extinction_method none
_refine_ls_goodness_of_fit_ref 1.108
_refine_ls_hydrogen_treatment mixed
_refine_ls_matrix_type full
_refine_ls_number_parameters 223
_refine_ls_number_reflns 2846
_refine_ls_number_restraints 0
_refine_ls_restrained_S_all 1.108
_refine_ls_R_factor_all 0.1045
_refine_ls_R_factor_gt 0.0720
_refine_ls_shift/su_max 0.000
_refine_ls_shift/su_mean 0.000
_refine_ls_structure_factor_coef Fsqd
_refine_ls_weighting_details 'w=1/[\s^2^(Fo^2^)+(0.1223P)^2^+0.7770P] where P=(Fo^2^+2Fc^2^)/3'
_refine_ls_weighting_scheme calc
_refine_ls_wR_factor_gt 0.1845
_refine_ls_wR_factor_ref 0.2260
_reflns_Friedel_coverage 0.000
_reflns_number_gt 1996
_reflns_number_total 2887
_reflns_threshold_expression 'I > 2\s(I)'
_cod_data_source_file d4cc00777h2.cif
_cod_data_source_block 1
_cod_depositor_comments 'Adding full bibliography for 7132964.cif.'
_cod_database_code 7132964
_shelx_shelxl_version_number 2018/3
_shelx_space_group_comment
;
The symmetry employed for this shelxl refinement is uniquely defined
by the following loop, which should always be used as a source of
symmetry information in preference to the above space-group names.
They are only intended as comments.
;
_shelx_estimated_absorpt_t_max 0.900
_shelx_estimated_absorpt_t_min 0.886
_olex2_refinement_description
;
1. Fixed Uiso
 At 1.2 times of:
  All C(H) groups, All C(H,H) groups
 At 1.5 times of:
  All C(H,H,H) groups
2.a Secondary CH2 refined with riding coordinates:
 C00B(H00A,H00B), C00G(H00E,H00G)
2.b Aromatic/amide H refined with riding coordinates:
 C009(H009), C00C(H00C), C00D(H00D), C00F(H00F), C00I(H00I), C00J(H00J),
 C00K(H00K), C00M(H00M)
2.c Idealised Me refined as rotating group:
 C00N(H00H,H00L,H00N), C00O(H00O,H00P,H00Q)
;
_olex2_submission_special_instructions 'No special instructions were received'

loop_
_space_group_symop_operation_xyz
'x, y, z'
'-x, y+1/2, -z+1/2'
'-x, -y, -z'
'x, -y-1/2, z-1/2'

loop_
_atom_site_label
_atom_site_type_symbol
_atom_site_fract_x
_atom_site_fract_y
_atom_site_fract_z
_atom_site_U_iso_or_equiv
_atom_site_adp_type
_atom_site_occupancy
_atom_site_site_symmetry_order
_atom_site_calc_flag
_atom_site_refinement_flags_posn
_atom_site_refinement_flags_adp
_atom_site_refinement_flags_occupancy
_atom_site_disorder_assembly
_atom_site_disorder_group
F001 F 0.2807(2) 0.52244(13) 0.3940(2) 0.0827(7) Uani 1 1 d . . . . .
F002 F 0.2498(2) 0.65766(15) 0.34706(19) 0.0887(7) Uani 1 1 d . . . . .
F003 F 0.1533(2) 0.60007(17) 0.4922(2) 0.0934(8) Uani 1 1 d . . . . .
N004 N 0.4940(2) 0.62328(15) 0.4597(2) 0.0522(7) Uani 1 1 d . . . . .
N005 N 0.4007(3) 0.56542(16) 0.6282(2) 0.0556(7) Uani 1 1 d . . . . .
C006 C 0.3409(3) 0.55982(17) 0.7365(3) 0.0478(7) Uani 1 1 d . . . . .
C007 C 0.3803(3) 0.62792(17) 0.5307(3) 0.0489(7) Uani 1 1 d . . . . .
C008 C 0.5368(3) 0.70055(18) 0.4434(3) 0.0510(8) Uani 1 1 d . . . . .
C009 C 0.3916(3) 0.50178(19) 0.8253(3) 0.0570(8) Uani 1 1 d . . . . .
H009 H 0.464684 0.468922 0.811319 0.068 Uiso 1 1 calc R U . . .
C00A C 0.6477(3) 0.71595(18) 0.3710(3) 0.0523(8) Uani 1 1 d . . . . .
C00B C 0.3690(3) 0.72435(18) 0.5727(3) 0.0575(8) Uani 1 1 d . . . . .
H00A H 0.281982 0.746726 0.552573 0.069 Uiso 1 1 calc R U . . .
H00B H 0.390381 0.729625 0.659957 0.069 Uiso 1 1 calc R U . . .
C00C C 0.7412(3) 0.6513(2) 0.3597(3) 0.0598(9) Uani 1 1 d . . . . .
H00C H 0.737848 0.599620 0.404211 0.072 Uiso 1 1 calc R U . . .
C00D C 0.3359(3) 0.4918(2) 0.9341(3) 0.0619(9) Uani 1 1 d . . . . .
H00D H 0.372292 0.452086 0.991358 0.074 Uiso 1 1 calc R U . . .
C00E C 0.2282(3) 0.5388(2) 0.9605(3) 0.0618(9) Uani 1 1 d . . . . .
C00F C 0.2330(3) 0.6080(2) 0.7626(3) 0.0575(8) Uani 1 1 d . . . . .
H00F H 0.196316 0.647786 0.705517 0.069 Uiso 1 1 calc R U . . .
C00G C 0.4672(3) 0.77323(19) 0.5024(3) 0.0614(9) Uani 1 1 d . . . . .
H00E H 0.424187 0.812004 0.441772 0.074 Uiso 1 1 calc R U . . .
H00G H 0.526537 0.807248 0.556792 0.074 Uiso 1 1 calc R U . . .
C00H C 0.2656(3) 0.6021(2) 0.4421(3) 0.0620(9) Uani 1 1 d . . . . .
C00I C 0.8382(3) 0.6631(2) 0.2835(3) 0.0675(9) Uani 1 1 d . . . . .
H00I H 0.899617 0.619076 0.277745 0.081 Uiso 1 1 calc R U . . .
C00J C 0.6586(3) 0.7932(2) 0.3051(3) 0.0625(9) Uani 1 1 d . . . . .
H00J H 0.599246 0.838307 0.312695 0.075 Uiso 1 1 calc R U . . .
C00K C 0.1788(3) 0.5977(2) 0.8734(3) 0.0623(9) Uani 1 1 d . . . . .
H00K H 0.107209 0.631587 0.889071 0.075 Uiso 1 1 calc R U . . .
C00L C 0.8469(3) 0.7389(2) 0.2148(3) 0.0664(9) Uani 1 1 d . . . . .
C00M C 0.7562(4) 0.8036(2) 0.2287(3) 0.0710(10) Uani 1 1 d . . . . .
H00M H 0.760986 0.855725 0.185304 0.085 Uiso 1 1 calc R U . . .
C00N C 0.1702(5) 0.5277(3) 1.0812(4) 0.0919(13) Uani 1 1 d . . . . .
H00H H 0.153188 0.466627 1.094411 0.138 Uiso 1 1 calc R U . . .
H00L H 0.090488 0.560103 1.079822 0.138 Uiso 1 1 calc R U . . .
H00N H 0.230045 0.549187 1.145832 0.138 Uiso 1 1 calc R U . . .
C00O C 0.9493(4) 0.7488(3) 0.1263(4) 0.0952(13) Uani 1 1 d . . . . .
H00O H 1.028474 0.721929 0.159637 0.143 Uiso 1 1 calc R U . . .
H00P H 0.964126 0.810014 0.112206 0.143 Uiso 1 1 calc R U . . .
H00Q H 0.920422 0.720844 0.050631 0.143 Uiso 1 1 calc R U . . .
H005 H 0.445(3) 0.522(2) 0.613(3) 0.047(8) Uiso 1 1 d . . . . .

loop_
_atom_site_aniso_label
_atom_site_aniso_U_11
_atom_site_aniso_U_22
_atom_site_aniso_U_33
_atom_site_aniso_U_23
_atom_site_aniso_U_13
_atom_site_aniso_U_12
F001 0.0980(16) 0.0621(13) 0.0873(15) -0.0188(10) 0.0038(12) -0.0119(11)
F002 0.1037(17) 0.0832(15) 0.0757(14) 0.0140(11) -0.0115(12) 0.0098(12)
F003 0.0595(13) 0.130(2) 0.0916(16) -0.0144(14) 0.0116(12) -0.0054(12)
N004 0.0590(16) 0.0348(13) 0.0653(16) -0.0008(10) 0.0186(13) 0.0020(10)
N005 0.0660(17) 0.0380(14) 0.0660(17) 0.0063(11) 0.0238(14) 0.0159(12)
C006 0.0511(17) 0.0333(14) 0.0600(18) -0.0011(12) 0.0100(14) 0.0008(12)
C007 0.0545(17) 0.0352(14) 0.0588(18) 0.0015(12) 0.0149(14) 0.0061(12)
C008 0.0627(19) 0.0344(15) 0.0568(18) 0.0018(12) 0.0110(15) 0.0018(12)
C009 0.0579(19) 0.0423(16) 0.071(2) 0.0028(14) 0.0076(16) 0.0075(13)
C00A 0.0642(19) 0.0342(15) 0.0590(18) -0.0004(12) 0.0084(15) -0.0061(13)
C00B 0.071(2) 0.0372(16) 0.0662(19) -0.0014(13) 0.0164(16) 0.0096(14)
C00C 0.063(2) 0.0420(17) 0.076(2) 0.0043(14) 0.0136(17) -0.0024(14)
C00D 0.078(2) 0.0508(18) 0.057(2) 0.0061(14) 0.0061(17) 0.0045(16)
C00E 0.073(2) 0.0538(18) 0.0601(19) -0.0033(15) 0.0148(17) -0.0056(16)
C00F 0.060(2) 0.0500(18) 0.063(2) 0.0077(14) 0.0123(16) 0.0113(14)
C00G 0.079(2) 0.0346(15) 0.073(2) 0.0029(13) 0.0174(18) 0.0072(14)
C00H 0.066(2) 0.0540(19) 0.067(2) -0.0014(16) 0.0133(18) 0.0038(15)
C00I 0.062(2) 0.0539(19) 0.088(2) -0.0004(17) 0.0161(19) -0.0011(15)
C00J 0.076(2) 0.0423(17) 0.071(2) 0.0052(14) 0.0142(18) -0.0008(14)
C00K 0.059(2) 0.059(2) 0.071(2) -0.0017(16) 0.0191(17) 0.0075(15)
C00L 0.062(2) 0.062(2) 0.077(2) -0.0019(17) 0.0155(18) -0.0156(16)
C00M 0.085(3) 0.053(2) 0.076(2) 0.0124(16) 0.018(2) -0.0127(18)
C00N 0.113(3) 0.099(3) 0.068(2) 0.009(2) 0.030(2) 0.005(3)
C00O 0.082(3) 0.103(3) 0.105(3) 0.013(3) 0.032(2) -0.015(2)

loop_
_atom_type_symbol
_atom_type_description
_atom_type_scat_dispersion_real
_atom_type_scat_dispersion_imag
_atom_type_scat_source
C C 0.0181 0.0091 'International Tables Vol C Tables 4.2.6.8 and 6.1.1.4'
H H 0.0000 0.0000 'International Tables Vol C Tables 4.2.6.8 and 6.1.1.4'
F F 0.0727 0.0534 'International Tables Vol C Tables 4.2.6.8 and 6.1.1.4'
N N 0.0311 0.0180 'International Tables Vol C Tables 4.2.6.8 and 6.1.1.4'

loop_
_geom_angle_atom_site_label_1
_geom_angle_atom_site_label_2
_geom_angle_atom_site_label_3
_geom_angle
_geom_angle_site_symmetry_1
_geom_angle_site_symmetry_3
_geom_angle_publ_flag
C008 N004 C007 109.5(2) . . ?
C006 N005 C007 129.2(2) . . ?
C006 N005 H005 115(2) . . ?
C007 N005 H005 115(2) . . ?
C009 C006 N005 118.3(3) . . ?
C00F C006 N005 124.7(3) . . ?
C00F C006 C009 117.0(3) . . ?
N004 C007 C00B 106.8(2) . . ?
N004 C007 C00H 105.2(2) . . ?
N005 C007 N004 107.0(2) . . ?
N005 C007 C00B 114.6(3) . . ?
N005 C007 C00H 111.3(2) . . ?
C00H C007 C00B 111.3(3) . . ?
N004 C008 C00A 121.3(2) . . ?
N004 C008 C00G 115.8(3) . . ?
C00A C008 C00G 122.9(2) . . ?
C006 C009 H009 119.3 . . ?
C00D C009 C006 121.3(3) . . ?
C00D C009 H009 119.3 . . ?
C00C C00A C008 121.0(3) . . ?
C00C C00A C00J 117.6(3) . . ?
C00J C00A C008 121.3(3) . . ?
C007 C00B H00A 111.0 . . ?
C007 C00B H00B 111.0 . . ?
H00A C00B H00B 109.0 . . ?
C00G C00B C007 104.0(2) . . ?
C00G C00B H00A 111.0 . . ?
C00G C00B H00B 111.0 . . ?
C00A C00C H00C 119.6 . . ?
C00I C00C C00A 120.7(3) . . ?
C00I C00C H00C 119.6 . . ?
C009 C00D H00D 118.9 . . ?
C00E C00D C009 122.1(3) . . ?
C00E C00D H00D 118.9 . . ?
C00D C00E C00K 116.8(3) . . ?
C00D C00E C00N 121.1(3) . . ?
C00K C00E C00N 122.1(3) . . ?
C006 C00F H00F 119.6 . . ?
C006 C00F C00K 120.9(3) . . ?
C00K C00F H00F 119.6 . . ?
C008 C00G C00B 103.0(2) . . ?
C008 C00G H00E 111.2 . . ?
C008 C00G H00G 111.2 . . ?
C00B C00G H00E 111.2 . . ?
C00B C00G H00G 111.2 . . ?
H00E C00G H00G 109.1 . . ?
F001 C00H F002 105.9(3) . . ?
F001 C00H C007 112.1(3) . . ?
F002 C00H C007 111.8(3) . . ?
F003 C00H F001 106.2(3) . . ?
F003 C00H F002 106.6(3) . . ?
F003 C00H C007 113.6(3) . . ?
C00C C00I H00I 119.1 . . ?
C00C C00I C00L 121.8(3) . . ?
C00L C00I H00I 119.1 . . ?
C00A C00J H00J 119.6 . . ?
C00M C00J C00A 120.8(3) . . ?
C00M C00J H00J 119.6 . . ?
C00E C00K C00F 121.9(3) . . ?
C00E C00K H00K 119.1 . . ?
C00F C00K H00K 119.1 . . ?
C00I C00L C00O 121.2(3) . . ?
C00M C00L C00I 117.3(3) . . ?
C00M C00L C00O 121.5(3) . . ?
C00J C00M C00L 121.8(3) . . ?
C00J C00M H00M 119.1 . . ?
C00L C00M H00M 119.1 . . ?
C00E C00N H00H 109.5 . . ?
C00E C00N H00L 109.5 . . ?
C00E C00N H00N 109.5 . . ?
H00H C00N H00L 109.5 . . ?
H00H C00N H00N 109.5 . . ?
H00L C00N H00N 109.5 . . ?
C00L C00O H00O 109.5 . . ?
C00L C00O H00P 109.5 . . ?
C00L C00O H00Q 109.5 . . ?
H00O C00O H00P 109.5 . . ?
H00O C00O H00Q 109.5 . . ?
H00P C00O H00Q 109.5 . . ?

loop_
_geom_bond_atom_site_label_1
_geom_bond_atom_site_label_2
_geom_bond_distance
_geom_bond_site_symmetry_2
_geom_bond_publ_flag
F001 C00H 1.339(4) . ?
F002 C00H 1.345(4) . ?
F003 C00H 1.328(4) . ?
N004 C007 1.469(4) . ?
N004 C008 1.276(4) . ?
N005 C006 1.393(4) . ?
N005 C007 1.436(4) . ?
N005 H005 0.83(3) . ?
C006 C009 1.387(4) . ?
C006 C00F 1.387(4) . ?
C007 C00B 1.548(4) . ?
C007 C00H 1.521(5) . ?
C008 C00A 1.471(4) . ?
C008 C00G 1.499(4) . ?
C009 H009 0.9300 . ?
C009 C00D 1.382(4) . ?
C00A C00C 1.393(4) . ?
C00A C00J 1.393(4) . ?
C00B H00A 0.9700 . ?
C00B H00B 0.9700 . ?
C00B C00G 1.524(4) . ?
C00C H00C 0.9300 . ?
C00C C00I 1.374(4) . ?
C00D H00D 0.9300 . ?
C00D C00E 1.375(5) . ?
C00E C00K 1.379(5) . ?
C00E C00N 1.514(5) . ?
C00F H00F 0.9300 . ?
C00F C00K 1.394(4) . ?
C00G H00E 0.9700 . ?
C00G H00G 0.9700 . ?
C00I H00I 0.9300 . ?
C00I C00L 1.387(5) . ?
C00J H00J 0.9300 . ?
C00J C00M 1.377(4) . ?
C00K H00K 0.9300 . ?
C00L C00M 1.380(5) . ?
C00L C00O 1.507(5) . ?
C00M H00M 0.9300 . ?
C00N H00H 0.9600 . ?
C00N H00L 0.9600 . ?
C00N H00N 0.9600 . ?
C00O H00O 0.9600 . ?
C00O H00P 0.9600 . ?
C00O H00Q 0.9600 . ?

loop_
_geom_torsion_atom_site_label_1
_geom_torsion_atom_site_label_2
_geom_torsion_atom_site_label_3
_geom_torsion_atom_site_label_4
_geom_torsion
_geom_torsion_site_symmetry_1
_geom_torsion_site_symmetry_2
_geom_torsion_site_symmetry_3
_geom_torsion_site_symmetry_4
_geom_torsion_publ_flag
N004 C007 C00B C00G 9.5(3) . . . . ?
N004 C007 C00H F001 57.6(3) . . . . ?
N004 C007 C00H F002 -61.2(3) . . . . ?
N004 C007 C00H F003 178.1(2) . . . . ?
N004 C008 C00A C00C -26.4(5) . . . . ?
N004 C008 C00A C00J 149.4(3) . . . . ?
N004 C008 C00G C00B 3.9(4) . . . . ?
N005 C006 C009 C00D -178.9(3) . . . . ?
N005 C006 C00F C00K 179.5(3) . . . . ?
N005 C007 C00B C00G 127.9(3) . . . . ?
N005 C007 C00H F001 -57.9(3) . . . . ?
N005 C007 C00H F002 -176.7(2) . . . . ?
N005 C007 C00H F003 62.5(3) . . . . ?
C006 N005 C007 N004 161.6(3) . . . . ?
C006 N005 C007 C00B 43.4(4) . . . . ?
C006 N005 C007 C00H -84.0(4) . . . . ?
C006 C009 C00D C00E -0.3(5) . . . . ?
C006 C00F C00K C00E -1.0(5) . . . . ?
C007 N004 C008 C00A -177.7(3) . . . . ?
C007 N004 C008 C00G 2.4(4) . . . . ?
C007 N005 C006 C009 -169.9(3) . . . . ?
C007 N005 C006 C00F 10.3(5) . . . . ?
C007 C00B C00G C008 -7.9(3) . . . . ?
C008 N004 C007 N005 -130.8(3) . . . . ?
C008 N004 C007 C00B -7.6(3) . . . . ?
C008 N004 C007 C00H 110.7(3) . . . . ?
C008 C00A C00C C00I 174.2(3) . . . . ?
C008 C00A C00J C00M -173.9(3) . . . . ?
C009 C006 C00F C00K -0.2(5) . . . . ?
C009 C00D C00E C00K -0.8(5) . . . . ?
C009 C00D C00E C00N -179.1(3) . . . . ?
C00A C008 C00G C00B -176.0(3) . . . . ?
C00A C00C C00I C00L -0.3(5) . . . . ?
C00A C00J C00M C00L -0.4(6) . . . . ?
C00B C007 C00H F001 172.9(2) . . . . ?
C00B C007 C00H F002 54.1(3) . . . . ?
C00B C007 C00H F003 -66.7(3) . . . . ?
C00C C00A C00J C00M 2.0(5) . . . . ?
C00C C00I C00L C00M 1.9(5) . . . . ?
C00C C00I C00L C00O -176.5(3) . . . . ?
C00D C00E C00K C00F 1.5(5) . . . . ?
C00F C006 C009 C00D 0.8(4) . . . . ?
C00G C008 C00A C00C 153.5(3) . . . . ?
C00G C008 C00A C00J -30.8(5) . . . . ?
C00H C007 C00B C00G -104.7(3) . . . . ?
C00I C00L C00M C00J -1.6(6) . . . . ?
C00J C00A C00C C00I -1.7(5) . . . . ?
C00N C00E C00K C00F 179.7(3) . . . . ?
C00O C00L C00M C00J 176.8(3) . . . . ?
